data_7207565
loop_
_publ_author_name
'Maddileti, D.'
'Thakuria, Ranjit'
'Cherukuvada, Suryanarayan'
'Nangia, Ashwini'

_publ_section_title
;
 Blonanserin HCl salt and its monohydrate
;
_journal_issue 7
_journal_name_full CrystEngComm
_journal_page_first 2367
_journal_paper_doi 10.1039/c2ce06367k
_journal_volume 14
_journal_year 2012
_chemical_formula_moiety 'C23 H31 Cl F N3'
_chemical_formula_sum 'C23 H31 Cl F N3'
_chemical_formula_weight 403.96
_chemical_name_systematic
;
?
;
_space_group_IT_number 2
_symmetry_cell_setting triclinic
_symmetry_space_group_name_Hall '-P 1'
_symmetry_space_group_name_H-M 'P -1'
_atom_sites_solution_hydrogens geom
_atom_sites_solution_primary direct
_atom_sites_solution_secondary difmap
_audit_creation_method SHELXL-97
_cell_angle_alpha 82.718(17)
_cell_angle_beta 85.478(17)
_cell_angle_gamma 84.883(11)
_cell_formula_units_Z 2
_cell_length_a 7.485(10)
_cell_length_b 8.578(9)
_cell_length_c 16.794(18)
_cell_measurement_reflns_used 3486
_cell_measurement_temperature 100(2)
_cell_measurement_theta_max 26.09
_cell_measurement_theta_min 2.40
_cell_volume 1063(2)
_computing_cell_refinement 'Bruker SMART'
_computing_data_collection 'Bruker SMART'
_computing_data_reduction 'Bruker SAINT'
_computing_molecular_graphics 'Bruker SHELXTL'
_computing_publication_material 'Bruker SHELXTL'
_computing_structure_refinement 'SHELXL-97 (Sheldrick, 1997)'
_computing_structure_solution 'SHELXS-97 (Sheldrick, 1990)'
_diffrn_ambient_temperature 100(2)
_diffrn_measured_fraction_theta_full 0.958
_diffrn_measured_fraction_theta_max 0.958
_diffrn_measurement_device_type 'CCD area detector'
_diffrn_measurement_method 'phi and omega scans'
_diffrn_radiation_monochromator graphite
_diffrn_radiation_source 'fine-focus sealed tube'
_diffrn_radiation_type MoK\a
_diffrn_radiation_wavelength 0.71073
_diffrn_reflns_av_R_equivalents 0.0783
_diffrn_reflns_av_sigmaI/netI 0.0858
_diffrn_reflns_limit_h_max 9
_diffrn_reflns_limit_h_min -9
_diffrn_reflns_limit_k_max 10
_diffrn_reflns_limit_k_min -10
_diffrn_reflns_limit_l_max 20
_diffrn_reflns_limit_l_min -20
_diffrn_reflns_number 9615
_diffrn_reflns_theta_full 26.15
_diffrn_reflns_theta_max 26.15
_diffrn_reflns_theta_min 1.23
_exptl_absorpt_coefficient_mu 0.202
_exptl_absorpt_correction_T_max 0.9665
_exptl_absorpt_correction_T_min 0.9494
_exptl_absorpt_correction_type multi-scan
_exptl_absorpt_process_details 'Bruker AXS SADABS program'
_exptl_crystal_colour colorless
_exptl_crystal_density_diffrn 1.262
_exptl_crystal_density_method 'not measured'
_exptl_crystal_description block
_exptl_crystal_F_000 432
_exptl_crystal_size_max 0.26
_exptl_crystal_size_mid 0.22
_exptl_crystal_size_min 0.17
_refine_diff_density_max 0.838
_refine_diff_density_min -0.538
_refine_diff_density_rms 0.140
_refine_ls_extinction_method none
_refine_ls_goodness_of_fit_ref 1.047
_refine_ls_hydrogen_treatment mixed
_refine_ls_matrix_type full
_refine_ls_number_parameters 258
_refine_ls_number_reflns 4082
_refine_ls_number_restraints 0
_refine_ls_restrained_S_all 1.047
_refine_ls_R_factor_all 0.1063
_refine_ls_R_factor_gt 0.0741
_refine_ls_shift/su_max 0.000
_refine_ls_shift/su_mean 0.000
_refine_ls_structure_factor_coef Fsqd
_refine_ls_weighting_details 'calc w=1/[\s^2^(Fo^2^)+(0.1569P)^2^+0.0000P] where P=(Fo^2^+2Fc^2^)/3'
_refine_ls_weighting_scheme calc
_refine_ls_wR_factor_gt 0.1953
_refine_ls_wR_factor_ref 0.2420
_reflns_number_gt 2863
_reflns_number_total 4082
_reflns_threshold_expression >2sigma(I)
_cod_data_source_file c2ce06367k.txt
_cod_data_source_block an1385
_cod_database_code 7207565

loop_
_symmetry_equiv_pos_as_xyz
'x, y, z'
'-x, -y, -z'

loop_
_atom_site_label
_atom_site_type_symbol
_atom_site_fract_x
_atom_site_fract_y
_atom_site_fract_z
_atom_site_U_iso_or_equiv
_atom_site_adp_type
_atom_site_occupancy
_atom_site_symmetry_multiplicity
_atom_site_calc_flag
_atom_site_refinement_flags
C1 C 0.5760(4) 0.4966(4) 0.31083(17) 0.0193(7) Uani 1 1 d .
C2 C 0.4334(4) 0.4511(4) 0.27163(18) 0.0200(7) Uani 1 1 d .
H2 H 0.3681 0.3649 0.2951 0.024 Uiso 1 1 calc R
C3 C 0.3891(4) 0.5331(4) 0.19861(18) 0.0204(7) Uani 1 1 d .
C4 C 0.4858(4) 0.6632(4) 0.16551(18) 0.0209(7) Uani 1 1 d .
C5 C 0.6288(4) 0.6976(4) 0.20874(18) 0.0210(7) Uani 1 1 d .
C6 C 0.4295(5) 0.7725(4) 0.09242(18) 0.0250(8) Uani 1 1 d .
H6A H 0.3760 0.7109 0.0556 0.030 Uiso 1 1 calc R
H6B H 0.5374 0.8171 0.0636 0.030 Uiso 1 1 calc R
C7 C 0.2934(5) 0.9079(4) 0.1134(2) 0.0289(8) Uani 1 1 d .
H7A H 0.1785 0.8634 0.1338 0.035 Uiso 1 1 calc R
H7B H 0.2705 0.9791 0.0635 0.035 Uiso 1 1 calc R
C8 C 0.3505(5) 1.0058(4) 0.1760(2) 0.0298(8) Uani 1 1 d .
H8A H 0.3539 0.9380 0.2283 0.036 Uiso 1 1 calc R
H8B H 0.2562 1.0927 0.1826 0.036 Uiso 1 1 calc R
C9 C 0.5326(5) 1.0779(4) 0.1582(2) 0.0307(8) Uani 1 1 d .
H9A H 0.5650 1.0831 0.0996 0.037 Uiso 1 1 calc R
H9B H 0.5181 1.1874 0.1719 0.037 Uiso 1 1 calc R
C10 C 0.6884(5) 0.9897(4) 0.2028(2) 0.0293(8) Uani 1 1 d .
H10A H 0.6521 0.9777 0.2611 0.035 Uiso 1 1 calc R
H10B H 0.7917 1.0558 0.1944 0.035 Uiso 1 1 calc R
C11 C 0.7522(5) 0.8259(4) 0.17857(19) 0.0232(7) Uani 1 1 d .
H11A H 0.7664 0.8340 0.1191 0.028 Uiso 1 1 calc R
H11B H 0.8721 0.7942 0.1991 0.028 Uiso 1 1 calc R
C12 C 0.2443(5) 0.4730(4) 0.15647(18) 0.0206(7) Uani 1 1 d .
C13 C 0.2816(5) 0.4224(4) 0.08084(18) 0.0230(7) Uani 1 1 d .
H13 H 0.3968 0.4350 0.0538 0.028 Uiso 1 1 calc R
C14 C 0.1532(5) 0.3539(4) 0.04428(19) 0.0273(8) Uani 1 1 d .
H14 H 0.1795 0.3188 -0.0071 0.033 Uiso 1 1 calc R
C15 C -0.0126(5) 0.3381(4) 0.0842(2) 0.0263(8) Uani 1 1 d .
C16 C -0.0584(5) 0.3873(4) 0.1583(2) 0.0272(8) Uani 1 1 d .
H16 H -0.1748 0.3756 0.1842 0.033 Uiso 1 1 calc R
C17 C 0.0735(5) 0.4556(4) 0.19460(19) 0.0252(8) Uani 1 1 d .
H17 H 0.0458 0.4906 0.2459 0.030 Uiso 1 1 calc R
C18 C 0.7669(5) 0.4792(4) 0.42337(18) 0.0209(7) Uani 1 1 d .
H18A H 0.7539 0.5959 0.4169 0.025 Uiso 1 1 calc R
H18B H 0.8836 0.4449 0.3964 0.025 Uiso 1 1 calc R
C19 C 0.7623(5) 0.4164(4) 0.51255(18) 0.0212(7) Uani 1 1 d .
H19A H 0.8632 0.4549 0.5372 0.025 Uiso 1 1 calc R
H19B H 0.6486 0.4566 0.5399 0.025 Uiso 1 1 calc R
C20 C 0.6326(5) 0.1798(4) 0.48289(18) 0.0208(7) Uani 1 1 d .
H20A H 0.5138 0.2090 0.5096 0.025 Uiso 1 1 calc R
H20B H 0.6497 0.0633 0.4875 0.025 Uiso 1 1 calc R
C21 C 0.6357(5) 0.2462(3) 0.39470(18) 0.0217(7) Uani 1 1 d .
H21A H 0.7495 0.2083 0.3666 0.026 Uiso 1 1 calc R
H21B H 0.5348 0.2088 0.3695 0.026 Uiso 1 1 calc R
C22 C 0.7665(5) 0.1754(4) 0.61191(17) 0.0230(7) Uani 1 1 d .
H22A H 0.7501 0.0613 0.6168 0.028 Uiso 1 1 calc R
H22B H 0.6606 0.2277 0.6398 0.028 Uiso 1 1 calc R
C23 C 0.9347(5) 0.1997(5) 0.6525(2) 0.0371(10) Uani 1 1 d .
H23A H 1.0413 0.1631 0.6201 0.056 Uiso 1 1 calc R
H23B H 0.9326 0.1396 0.7062 0.056 Uiso 1 1 calc R
H23C H 0.9387 0.3120 0.6573 0.056 Uiso 1 1 calc R
Cl1 Cl 0.16185(11) 0.20548(9) 0.44481(5) 0.0281(3) Uani 1 1 d .
F1 F -0.1393(3) 0.2696(2) 0.04881(12) 0.0392(6) Uani 1 1 d .
H3 H 0.896(5) 0.203(4) 0.504(2) 0.018(8) Uiso 1 1 d .
N1 N 0.6726(4) 0.6158(3) 0.27936(15) 0.0196(6) Uani 1 1 d .
N2 N 0.6202(4) 0.4194(3) 0.38638(15) 0.0194(6) Uani 1 1 d .
N3 N 0.7765(4) 0.2408(3) 0.52434(15) 0.0187(6) Uani 1 1 d .

loop_
_atom_site_aniso_label
_atom_site_aniso_U_11
_atom_site_aniso_U_22
_atom_site_aniso_U_33
_atom_site_aniso_U_23
_atom_site_aniso_U_13
_atom_site_aniso_U_12
C1 0.0202(18) 0.0211(16) 0.0179(15) -0.0048(12) -0.0027(13) -0.0043(13)
C2 0.0193(17) 0.0222(16) 0.0195(15) -0.0036(12) 0.0001(13) -0.0062(13)
C3 0.0217(18) 0.0213(16) 0.0199(15) -0.0063(12) -0.0040(13) -0.0028(13)
C4 0.0228(19) 0.0220(16) 0.0187(15) -0.0038(12) -0.0014(13) -0.0038(13)
C5 0.0219(18) 0.0230(16) 0.0188(15) -0.0042(12) -0.0009(13) -0.0044(13)
C6 0.0260(19) 0.0316(18) 0.0191(15) -0.0017(13) -0.0059(14) -0.0105(15)
C7 0.026(2) 0.0331(19) 0.0272(17) 0.0047(14) -0.0048(15) -0.0065(15)
C8 0.035(2) 0.0253(17) 0.0273(17) 0.0011(13) -0.0025(16) -0.0004(15)
C9 0.041(2) 0.0219(17) 0.0306(18) -0.0043(13) -0.0049(16) -0.0051(15)
C10 0.040(2) 0.0287(18) 0.0223(16) -0.0014(13) -0.0048(16) -0.0168(16)
C11 0.0219(19) 0.0265(17) 0.0224(16) -0.0005(12) -0.0035(14) -0.0107(14)
C12 0.0247(19) 0.0190(15) 0.0189(15) 0.0005(11) -0.0058(13) -0.0057(13)
C13 0.0239(19) 0.0267(17) 0.0186(15) -0.0016(12) 0.0020(13) -0.0073(14)
C14 0.038(2) 0.0277(17) 0.0178(15) -0.0041(12) -0.0072(15) -0.0073(15)
C15 0.030(2) 0.0247(17) 0.0274(17) -0.0016(13) -0.0136(15) -0.0117(15)
C16 0.024(2) 0.0316(18) 0.0278(17) -0.0062(14) -0.0018(15) -0.0095(15)
C17 0.031(2) 0.0257(17) 0.0215(16) -0.0071(13) -0.0044(15) -0.0067(14)
C18 0.0218(18) 0.0211(16) 0.0219(16) -0.0044(12) -0.0049(13) -0.0075(13)
C19 0.0247(19) 0.0205(15) 0.0203(15) -0.0051(12) -0.0041(13) -0.0057(13)
C20 0.0235(18) 0.0193(15) 0.0212(16) -0.0023(12) -0.0052(13) -0.0085(13)
C21 0.0276(19) 0.0206(16) 0.0187(15) -0.0025(12) -0.0082(14) -0.0054(13)
C22 0.032(2) 0.0241(16) 0.0141(15) -0.0015(12) -0.0021(14) -0.0075(14)
C23 0.037(2) 0.055(2) 0.0213(17) 0.0041(16) -0.0128(16) -0.0214(19)
Cl1 0.0233(5) 0.0267(5) 0.0351(5) -0.0059(3) 0.0009(4) -0.0047(3)
F1 0.0437(14) 0.0444(13) 0.0357(12) -0.0069(9) -0.0181(10) -0.0215(10)
N1 0.0208(15) 0.0206(13) 0.0188(13) -0.0037(10) -0.0038(11) -0.0053(11)
N2 0.0211(15) 0.0191(13) 0.0195(13) -0.0024(10) -0.0053(11) -0.0067(11)
N3 0.0192(15) 0.0199(13) 0.0176(13) -0.0018(10) -0.0038(11) -0.0027(11)

loop_
_atom_type_symbol
_atom_type_description
_atom_type_scat_dispersion_real
_atom_type_scat_dispersion_imag
_atom_type_scat_source
C C 0.0033 0.0016 'International Tables Vol C Tables 4.2.6.8 and 6.1.1.4'
H H 0.0000 0.0000 'International Tables Vol C Tables 4.2.6.8 and 6.1.1.4'
N N 0.0061 0.0033 'International Tables Vol C Tables 4.2.6.8 and 6.1.1.4'
F F 0.0171 0.0103 'International Tables Vol C Tables 4.2.6.8 and 6.1.1.4'
Cl Cl 0.1484 0.1585 'International Tables Vol C Tables 4.2.6.8 and 6.1.1.4'

loop_
_geom_angle_atom_site_label_1
_geom_angle_atom_site_label_2
_geom_angle_atom_site_label_3
_geom_angle
N1 C1 N2 117.1(3)
N1 C1 C2 122.1(3)
N2 C1 C2 120.8(3)
C3 C2 C1 119.4(3)
C2 C3 C4 119.4(3)
C2 C3 C12 117.3(3)
C4 C3 C12 123.2(3)
C5 C4 C3 116.8(3)
C5 C4 C6 120.3(3)
C3 C4 C6 122.6(3)
N1 C5 C4 123.4(3)
N1 C5 C11 113.5(3)
C4 C5 C11 123.1(3)
C4 C6 C7 113.0(3)
C6 C7 C8 115.2(3)
C7 C8 C9 116.8(3)
C10 C9 C8 115.4(3)
C9 C10 C11 116.1(3)
C5 C11 C10 115.0(3)
C13 C12 C17 118.6(3)
C13 C12 C3 120.5(3)
C17 C12 C3 120.7(3)
C14 C13 C12 121.1(3)
C15 C14 C13 118.4(3)
F1 C15 C14 118.7(3)
F1 C15 C16 118.0(3)
C14 C15 C16 123.3(3)
C15 C16 C17 117.5(3)
C12 C17 C16 121.1(3)
N2 C18 C19 109.5(3)
N3 C19 C18 111.1(2)
N3 C20 C21 111.3(3)
N2 C21 C20 110.3(2)
N3 C22 C23 112.0(3)
C1 N1 C5 118.8(3)
C1 N2 C18 116.5(3)
C1 N2 C21 116.3(2)
C18 N2 C21 111.2(2)
C19 N3 C20 110.3(2)
C19 N3 C22 112.3(2)
C20 N3 C22 109.8(2)

loop_
_geom_bond_atom_site_label_1
_geom_bond_atom_site_label_2
_geom_bond_distance
C1 N1 1.335(4)
C1 N2 1.404(4)
C1 C2 1.405(4)
C2 C3 1.383(4)
C3 C4 1.415(4)
C3 C12 1.502(4)
C4 C5 1.411(4)
C4 C6 1.511(4)
C5 N1 1.348(4)
C5 C11 1.513(4)
C6 C7 1.532(5)
C7 C8 1.534(5)
C8 C9 1.540(5)
C9 C10 1.526(5)
C10 C11 1.537(5)
C12 C13 1.394(5)
C12 C17 1.396(5)
C13 C14 1.390(5)
C14 C15 1.372(5)
C15 F1 1.369(4)
C15 C16 1.373(5)
C16 C17 1.406(5)
C18 N2 1.464(4)
C18 C19 1.525(4)
C19 N3 1.489(4)
C20 N3 1.493(4)
C20 C21 1.517(4)
C21 N2 1.469(4)
C22 N3 1.505(4)
C22 C23 1.520(5)
